data_7127301
loop_
_publ_author_name
'Schneider, Matthew L.'
'Linder-Patton, Oliver M'
'Bloch, Witold M.'

_publ_section_title
;
 A covalent deprotection strategy for assembling supramolecular
 coordination polymers from metal-organic cages.
;
_journal_issue 85
_journal_name_full 'Chemical communications (Cambridge, England)'
_journal_page_first 12969
_journal_page_last 12972
_journal_paper_doi 10.1039/d0cc05349j
_journal_volume 56
_journal_year 2020
_chemical_formula_moiety 'C19 H13 N3 O2 Pt, 0.67(H2 O)'
_chemical_formula_sum 'C19 H14.33 N3 O2.67 Pt'
_chemical_formula_weight 522.42
_space_group_crystal_system trigonal
_space_group_IT_number 148
_space_group_name_Hall '-R 3'
_space_group_name_H-M_alt 'R -3 :H'
_atom_sites_solution_hydrogens geom
_atom_sites_solution_primary dual
_audit_creation_date 2019-07-02
_audit_creation_method
;
Olex2 1.2
(compiled 2018.05.29 svn.r3508 for OlexSys, GUI svn.r5506)
;
_audit_update_record
;
2020-05-14 deposited with the CCDC.	2020-09-21 downloaded from the CCDC.
;
_cell_angle_alpha 90
_cell_angle_beta 90
_cell_angle_gamma 120
_cell_formula_units_Z 18
_cell_length_a 30.4714(3)
_cell_length_b 30.4714(3)
_cell_length_c 10.04190(10)
_cell_measurement_reflns_used 7984
_cell_measurement_temperature 150
_cell_measurement_theta_max 75.6470
_cell_measurement_theta_min 2.8780
_cell_volume 8074.79(14)
_computing_cell_refinement 'CrysAlisPro 1.171.39.46 (Rigaku OD, 2018)'
_computing_data_collection 'CrysAlisPro 1.171.39.46 (Rigaku OD, 2018)'
_computing_data_reduction 'CrysAlisPro 1.171.39.46 (Rigaku OD, 2018)'
_computing_molecular_graphics 'Olex2 (Dolomanov et al., 2009)'
_computing_publication_material 'Olex2 (Dolomanov et al., 2009)'
_computing_structure_refinement 'ShelXL (Sheldrick, 2015)'
_computing_structure_solution 'ShelXT (Sheldrick, 2015)'
_diffrn_ambient_temperature 150
_diffrn_detector 'CCD plate'
_diffrn_detector_type HyPix
_diffrn_measured_fraction_theta_full 0.995
_diffrn_measured_fraction_theta_max 0.995
_diffrn_measurement_details
;
List of Runs (angles in degrees, time in seconds):

  # Type    Start    End  Width  t~exp~   \w     \q     \k     \f   Frames
#--------------------------------------------------------------------------
  1  \w     54.00 115.00   0.50    1.68    --   42.80 166.00-151.00  122
  2  \w   -131.00 -72.00   0.50    1.59    --  -84.50-123.00  68.00  118
  3  \w    -61.00 -36.00   0.50    1.59    --  -84.50  34.00-154.00   50
  4  \w    115.00 177.00   0.50    1.59    --  108.63 115.00  62.00  124
  5  \w     75.00 115.00   0.50    1.68    --   42.80 125.00-150.00   80
  6  \w     76.00 101.00   0.50    1.68    --   42.80 125.00 -90.00   50
  7  \w     31.00  63.00   0.50    1.59    --  108.63 -30.00-150.00   64
  8  \w     45.00  78.00   0.50    1.59    --  108.63 -45.00   0.00   66
  9  \w     36.00  77.00   0.50    1.59    --  108.63 -45.00 -60.00   82
 10  \w     31.00  57.00   0.50    1.59    --  108.63 -30.00 120.00   52
 11  \w     31.00  56.00   0.50    1.59    --  108.63 -34.00  48.00   50
 12  \w     39.00  65.00   0.50    1.59    --  108.63 -45.00  90.00   52
 13  \w     30.00  57.00   0.50    1.59    --  108.63 -30.00   0.00   54
 14  \w     30.00  60.00   0.50    1.59    --  108.63 -30.00-180.00   60
 15  \w     35.00  61.00   0.50    1.59    --  108.63 -30.00 -90.00   52
;
_diffrn_measurement_device 'four-circle diffractometer'
_diffrn_measurement_device_type 'XtaLAB Synergy, Single source at home/near, HyPix'
_diffrn_measurement_method '\w scans'
_diffrn_orient_matrix_type 'CrysAlisPro convention (1999,Acta A55,543-557)'
_diffrn_orient_matrix_UB_11 0.0031769000
_diffrn_orient_matrix_UB_12 -0.0154949000
_diffrn_orient_matrix_UB_13 0.1441478000
_diffrn_orient_matrix_UB_21 -0.0346005000
_diffrn_orient_matrix_UB_22 0.0204672000
_diffrn_orient_matrix_UB_23 0.0464241000
_diffrn_orient_matrix_UB_31 -0.0468840000
_diffrn_orient_matrix_UB_32 -0.0524233000
_diffrn_orient_matrix_UB_33 -0.0245301000
_diffrn_radiation_monochromator mirror
_diffrn_radiation_probe x-ray
_diffrn_radiation_type CuK\a
_diffrn_radiation_wavelength 1.54184
_diffrn_reflns_av_R_equivalents 0.0144
_diffrn_reflns_av_unetI/netI 0.0136
_diffrn_reflns_Laue_measured_fraction_full 0.995
_diffrn_reflns_Laue_measured_fraction_max 0.995
_diffrn_reflns_limit_h_max 32
_diffrn_reflns_limit_h_min -36
_diffrn_reflns_limit_k_max 26
_diffrn_reflns_limit_k_min -36
_diffrn_reflns_limit_l_max 11
_diffrn_reflns_limit_l_min -11
_diffrn_reflns_number 8439
_diffrn_reflns_point_group_measured_fraction_full 0.995
_diffrn_reflns_point_group_measured_fraction_max 0.995
_diffrn_reflns_theta_full 67.044
_diffrn_reflns_theta_max 67.044
_diffrn_reflns_theta_min 2.900
_diffrn_source 'micro-focus sealed X-ray tube'
_diffrn_source_type 'PhotonJet (Cu) X-ray Source'
_exptl_absorpt_coefficient_mu 14.812
_exptl_absorpt_correction_T_max 1.00000
_exptl_absorpt_correction_T_min 0.56460
_exptl_absorpt_correction_type multi-scan
_exptl_absorpt_process_details
;
CrysAlisPro 1.171.39.46 (Rigaku Oxford Diffraction, 2018)
Empirical absorption correction using spherical harmonics,
 implemented in SCALE3 ABSPACK scaling algorithm.
;
_exptl_crystal_colour orange
_exptl_crystal_colour_primary orange
_exptl_crystal_density_diffrn 1.934
_exptl_crystal_description block
_exptl_crystal_F_000 4476
_exptl_crystal_size_max 0.05
_exptl_crystal_size_mid 0.05
_exptl_crystal_size_min 0.05
_refine_diff_density_max 0.748
_refine_diff_density_min -0.899
_refine_diff_density_rms 0.131
_refine_ls_extinction_method none
_refine_ls_goodness_of_fit_ref 1.142
_refine_ls_hydrogen_treatment constr
_refine_ls_matrix_type full
_refine_ls_number_parameters 244
_refine_ls_number_reflns 3188
_refine_ls_number_restraints 6
_refine_ls_restrained_S_all 1.144
_refine_ls_R_factor_all 0.0216
_refine_ls_R_factor_gt 0.0212
_refine_ls_shift/su_max 0.005
_refine_ls_shift/su_mean 0.000
_refine_ls_structure_factor_coef Fsqd
_refine_ls_weighting_details 'w=1/[\s^2^(Fo^2^)+(0.0320P)^2^+29.8032P] where P=(Fo^2^+2Fc^2^)/3'
_refine_ls_weighting_scheme calc
_refine_ls_wR_factor_gt 0.0579
_refine_ls_wR_factor_ref 0.0582
_reflns_Friedel_coverage 0.000
_reflns_number_gt 3137
_reflns_number_total 3188
_reflns_threshold_expression 'I > 2\s(I)'
_cod_data_source_file d0cc05349j2.cif
_cod_data_source_block 1P
_cod_depositor_comments 'Adding full bibliography for 7127299--7127303.cif.'
_cod_original_cell_volume 8074.79(18)
_cod_original_sg_symbol_H-M 'R -3'
_cod_database_code 7127301
_shelx_shelxl_version_number 2018/3
_chemical_oxdiff_formula C19H13N3O2Pt
_shelx_space_group_comment
;
The symmetry employed for this shelxl refinement is uniquely defined
by the following loop, which should always be used as a source of
symmetry information in preference to the above space-group names.
They are only intended as comments.
;
_shelx_estimated_absorpt_t_max 0.525
_shelx_estimated_absorpt_t_min 0.525
_reflns_odcompleteness_completeness 99.53
_reflns_odcompleteness_iscentric 1
_reflns_odcompleteness_theta 66.97
_olex2_refinement_description
;
1. Fixed Uiso
 At 1.2 times of:
  All C(H) groups, All N(H) groups
2. Uiso/Uaniso restraints and constraints
Uanis(O4) \\sim Ueq: with sigma of 0.05 and sigma for terminal atoms of 0.04
3. Others
 Fixed Sof: O3(0.33333) O4(0.33333)
4.a Aromatic/amide H refined with riding coordinates:
 N2(H2), C9(H9), C2(H2A), C17(H17), C14(H14), C12(H12), C16(H16), C10(H10),
 C15(H15), C11(H11), C3(H3), C5(H5), C4(H4)
;
_olex2_submission_special_instructions 'No special instructions were received'
_oxdiff_exptl_absorpt_empirical_details
;
Empirical correction (ABSPACK) includes:
- Absorption correction using spherical harmonics
- Frame scaling
;
_oxdiff_exptl_absorpt_empirical_full_max 1.447
_oxdiff_exptl_absorpt_empirical_full_min 0.750

loop_
_space_group_symop_operation_xyz
'x, y, z'
'-y, x-y, z'
'-x+y, -x, z'
'x+2/3, y+1/3, z+1/3'
'-y+2/3, x-y+1/3, z+1/3'
'-x+y+2/3, -x+1/3, z+1/3'
'x+1/3, y+2/3, z+2/3'
'-y+1/3, x-y+2/3, z+2/3'
'-x+y+1/3, -x+2/3, z+2/3'
'-x, -y, -z'
'y, -x+y, -z'
'x-y, x, -z'
'-x+2/3, -y+1/3, -z+1/3'
'y+2/3, -x+y+1/3, -z+1/3'
'x-y+2/3, x+1/3, -z+1/3'
'-x+1/3, -y+2/3, -z+2/3'
'y+1/3, -x+y+2/3, -z+2/3'
'x-y+1/3, x+2/3, -z+2/3'

loop_
_atom_site_label
_atom_site_type_symbol
_atom_site_fract_x
_atom_site_fract_y
_atom_site_fract_z
_atom_site_U_iso_or_equiv
_atom_site_adp_type
_atom_site_occupancy
_atom_site_site_symmetry_order
_atom_site_calc_flag
_atom_site_refinement_flags_posn
_atom_site_refinement_flags_adp
_atom_site_refinement_flags_occupancy
_atom_site_disorder_assembly
_atom_site_disorder_group
Pt1 Pt 0.64353(2) 0.65767(2) 0.29353(2) 0.02864(7) Uani 1 1 d . . . . .
O1 O 0.71201(9) 0.65616(9) 0.3001(2) 0.0318(5) Uani 1 1 d . . . . .
O2 O 0.79578(9) 0.70843(10) 0.2895(3) 0.0381(6) Uani 1 1 d . . . . .
N1 N 0.59804(11) 0.58261(12) 0.3020(3) 0.0333(6) Uani 1 1 d . . . . .
N3 N 0.69391(11) 0.73309(11) 0.2967(3) 0.0305(6) Uani 1 1 d . . . . .
N2 N 0.52254(12) 0.51557(13) 0.3378(3) 0.0402(7) Uani 1 1 d . . . . .
H2 H 0.490505 0.497416 0.352079 0.048 Uiso 1 1 calc R . . . .
C18 C 0.74265(13) 0.74420(13) 0.2830(3) 0.0293(7) Uani 1 1 d . . . . .
C19 C 0.75149(13) 0.69988(13) 0.2893(3) 0.0295(7) Uani 1 1 d . . . . .
C1 C 0.57542(14) 0.65361(15) 0.2892(4) 0.0365(8) Uani 1 1 d . . . . .
C7 C 0.54895(13) 0.56638(15) 0.3232(4) 0.0359(8) Uani 1 1 d . . . . .
C8 C 0.60395(13) 0.54047(13) 0.3017(3) 0.0328(7) Uani 1 1 d . . . . .
C9 C 0.64642(14) 0.53569(15) 0.2804(4) 0.0371(8) Uani 1 1 d . . . . .
H9 H 0.678015 0.563621 0.262328 0.045 Uiso 1 1 calc R . . . .
C2 C 0.56195(15) 0.69004(17) 0.2579(4) 0.0419(9) Uani 1 1 d . . . . .
H2A H 0.587151 0.722299 0.232789 0.050 Uiso 1 1 calc R . . . .
C6 C 0.53373(14) 0.60419(16) 0.3161(4) 0.0390(8) Uani 1 1 d . . . . .
C13 C 0.55614(14) 0.49799(15) 0.3258(4) 0.0382(8) Uani 1 1 d . . . . .
C17 C 0.78216(15) 0.79315(14) 0.2782(4) 0.0367(8) Uani 1 1 d . . . . .
H17 H 0.815140 0.799532 0.267030 0.044 Uiso 1 1 calc R . . . .
C14 C 0.68531(16) 0.77158(16) 0.3135(4) 0.0424(9) Uani 1 1 d . . . . .
H14 H 0.652196 0.764363 0.327698 0.051 Uiso 1 1 calc R . . . .
C12 C 0.54964(16) 0.44966(15) 0.3351(4) 0.0474(10) Uani 1 1 d . . . . .
H12 H 0.518166 0.421565 0.353245 0.057 Uiso 1 1 calc R . . . .
C16 C 0.77293(16) 0.83278(15) 0.2899(4) 0.0436(9) Uani 1 1 d . . . . .
H16 H 0.799108 0.866208 0.284047 0.052 Uiso 1 1 calc R . . . .
C10 C 0.63925(16) 0.48721(15) 0.2876(4) 0.0441(9) Uani 1 1 d . . . . .
H10 H 0.666731 0.482466 0.272909 0.053 Uiso 1 1 calc R . . . .
C15 C 0.72308(17) 0.82121(16) 0.3109(5) 0.0477(10) Uani 1 1 d . . . . .
H15 H 0.715542 0.846989 0.322961 0.057 Uiso 1 1 calc R . . . .
C11 C 0.59221(16) 0.44531(16) 0.3160(5) 0.0493(10) Uani 1 1 d . . . . .
H11 H 0.589350 0.413533 0.322257 0.059 Uiso 1 1 calc R . . . .
C3 C 0.51190(17) 0.6794(2) 0.2633(5) 0.0521(11) Uani 1 1 d . . . . .
H3 H 0.504361 0.704756 0.243293 0.062 Uiso 1 1 calc R . . . .
C5 C 0.48390(16) 0.59361(19) 0.3225(4) 0.0489(10) Uani 1 1 d . . . . .
H5 H 0.457968 0.561125 0.343098 0.059 Uiso 1 1 calc R . . . .
C4 C 0.47334(16) 0.63169(19) 0.2981(5) 0.0527(11) Uani 1 1 d . . . . .
H4 H 0.440233 0.625355 0.304899 0.063 Uiso 1 1 calc R . . . .
O3 O 0.9117(5) 0.9236(7) 0.282(2) 0.139(7) Uani 0.3333 1 d . . P A -1
O4 O 0.9675(11) 1.0011(16) 0.257(3) 0.218(12) Uani 0.3333 1 d . U P B -2

loop_
_atom_site_aniso_label
_atom_site_aniso_U_11
_atom_site_aniso_U_22
_atom_site_aniso_U_33
_atom_site_aniso_U_23
_atom_site_aniso_U_13
_atom_site_aniso_U_12
Pt1 0.02550(9) 0.03288(10) 0.02836(11) 0.00212(5) 0.00130(5) 0.01521(7)
O1 0.0277(12) 0.0321(13) 0.0380(13) 0.0008(10) 0.0017(10) 0.0167(10)
O2 0.0288(13) 0.0360(13) 0.0537(16) 0.0020(11) 0.0027(11) 0.0194(11)
N1 0.0242(14) 0.0380(16) 0.0317(15) 0.0006(12) 0.0007(11) 0.0110(13)
N3 0.0320(15) 0.0337(15) 0.0308(15) 0.0012(12) 0.0001(12) 0.0202(13)
N2 0.0256(15) 0.0399(18) 0.0411(18) -0.0018(13) -0.0004(13) 0.0059(13)
C18 0.0307(17) 0.0337(18) 0.0249(16) 0.0021(13) 0.0017(13) 0.0172(15)
C19 0.0311(18) 0.0296(17) 0.0286(17) 0.0002(13) 0.0028(13) 0.0157(15)
C1 0.0323(18) 0.051(2) 0.0290(18) -0.0047(16) -0.0018(14) 0.0233(17)
C7 0.0283(17) 0.043(2) 0.0320(18) -0.0029(15) -0.0009(14) 0.0145(16)
C8 0.0312(18) 0.0318(18) 0.0278(17) -0.0009(14) -0.0033(14) 0.0099(15)
C9 0.0317(18) 0.0353(19) 0.040(2) -0.0008(15) -0.0035(15) 0.0132(16)
C2 0.038(2) 0.054(2) 0.040(2) -0.0041(18) -0.0042(16) 0.0277(19)
C6 0.0313(19) 0.052(2) 0.0329(19) -0.0038(16) -0.0022(15) 0.0198(17)
C13 0.0290(18) 0.041(2) 0.0332(19) -0.0049(15) -0.0034(14) 0.0090(16)
C17 0.0359(19) 0.037(2) 0.0368(19) 0.0067(15) 0.0035(15) 0.0184(16)
C14 0.039(2) 0.044(2) 0.052(2) 0.0000(18) -0.0017(17) 0.0270(18)
C12 0.038(2) 0.032(2) 0.054(2) -0.0032(17) -0.0018(18) 0.0041(17)
C16 0.045(2) 0.0308(19) 0.052(2) 0.0076(17) -0.0007(18) 0.0164(17)
C10 0.040(2) 0.040(2) 0.050(2) -0.0058(17) -0.0070(17) 0.0183(18)
C15 0.051(2) 0.036(2) 0.067(3) 0.0019(19) -0.003(2) 0.030(2)
C11 0.047(2) 0.032(2) 0.061(3) -0.0042(18) -0.006(2) 0.0146(18)
C3 0.052(3) 0.074(3) 0.049(2) -0.007(2) -0.0070(19) 0.045(2)
C5 0.034(2) 0.062(3) 0.048(2) -0.005(2) -0.0005(17) 0.021(2)
C4 0.031(2) 0.071(3) 0.060(3) -0.008(2) -0.0029(18) 0.029(2)
O3 0.047(7) 0.126(14) 0.22(2) 0.017(14) -0.019(10) 0.029(8)
O4 0.140(18) 0.34(3) 0.23(2) -0.01(2) -0.033(17) 0.16(2)

loop_
_atom_type_symbol
_atom_type_description
_atom_type_scat_dispersion_real
_atom_type_scat_dispersion_imag
_atom_type_scat_source
C C 0.0181 0.0091 'International Tables Vol C Tables 4.2.6.8 and 6.1.1.4'
H H 0.0000 0.0000 'International Tables Vol C Tables 4.2.6.8 and 6.1.1.4'
N N 0.0311 0.0180 'International Tables Vol C Tables 4.2.6.8 and 6.1.1.4'
O O 0.0492 0.0322 'International Tables Vol C Tables 4.2.6.8 and 6.1.1.4'
Pt Pt -4.5932 6.9264 'International Tables Vol C Tables 4.2.6.8 and 6.1.1.4'

loop_
_geom_angle_atom_site_label_1
_geom_angle_atom_site_label_2
_geom_angle_atom_site_label_3
_geom_angle
_geom_angle_site_symmetry_1
_geom_angle_site_symmetry_3
_geom_angle_publ_flag
N1 Pt1 O1 95.81(11) . . ?
N1 Pt1 N3 174.78(12) . . ?
N1 Pt1 C1 80.04(15) . . ?
N3 Pt1 O1 80.08(10) . . ?
C1 Pt1 O1 175.83(13) . . ?
C1 Pt1 N3 104.04(14) . . ?
C19 O1 Pt1 113.6(2) . . ?
C7 N1 Pt1 116.0(3) . . ?
C7 N1 C8 107.3(3) . . ?
C8 N1 Pt1 136.5(2) . . ?
C18 N3 Pt1 113.3(2) . . ?
C14 N3 Pt1 128.9(3) . . ?
C14 N3 C18 117.8(3) . . ?
C7 N2 C13 107.7(3) . . ?
N3 C18 C19 115.9(3) . . ?
N3 C18 C17 122.1(3) . . ?
C17 C18 C19 121.6(3) . . ?
O1 C19 C18 116.2(3) . . ?
O2 C19 O1 125.3(3) . . ?
O2 C19 C18 118.4(3) . . ?
C2 C1 Pt1 131.1(3) . . ?
C2 C1 C6 114.8(3) . . ?
C6 C1 Pt1 114.0(3) . . ?
N1 C7 N2 110.9(3) . . ?
N1 C7 C6 116.3(3) . . ?
N2 C7 C6 132.6(3) . . ?
N1 C8 C9 131.2(3) . . ?
N1 C8 C13 107.4(3) . . ?
C9 C8 C13 121.4(3) . . ?
C10 C9 C8 116.5(3) . . ?
C3 C2 C1 122.0(4) . . ?
C1 C6 C7 112.3(3) . . ?
C5 C6 C1 123.1(4) . . ?
C5 C6 C7 124.3(4) . . ?
N2 C13 C8 106.7(3) . . ?
N2 C13 C12 131.9(4) . . ?
C12 C13 C8 121.5(4) . . ?
C18 C17 C16 119.9(4) . . ?
N3 C14 C15 122.9(4) . . ?
C11 C12 C13 116.7(4) . . ?
C17 C16 C15 117.8(4) . . ?
C9 C10 C11 122.1(4) . . ?
C14 C15 C16 119.4(4) . . ?
C12 C11 C10 121.8(4) . . ?
C4 C3 C2 120.6(4) . . ?
C4 C5 C6 119.2(4) . . ?
C5 C4 C3 120.0(4) . . ?

loop_
_geom_bond_atom_site_label_1
_geom_bond_atom_site_label_2
_geom_bond_distance
_geom_bond_site_symmetry_2
_geom_bond_publ_flag
Pt1 O1 2.111(2) . ?
Pt1 N1 1.997(3) . ?
Pt1 N3 2.028(3) . ?
Pt1 C1 2.017(4) . ?
O1 C19 1.277(4) . ?
O2 C19 1.240(4) . ?
N1 C7 1.337(5) . ?
N1 C8 1.383(5) . ?
N3 C18 1.355(4) . ?
N3 C14 1.334(5) . ?
N2 C7 1.349(5) . ?
N2 C13 1.378(5) . ?
C18 C19 1.505(5) . ?
C18 C17 1.371(5) . ?
C1 C2 1.398(6) . ?
C1 C6 1.429(6) . ?
C7 C6 1.443(6) . ?
C8 C9 1.389(5) . ?
C8 C13 1.404(5) . ?
C9 C10 1.383(6) . ?
C2 C3 1.393(6) . ?
C6 C5 1.387(6) . ?
C13 C12 1.388(6) . ?
C17 C16 1.375(6) . ?
C14 C15 1.368(6) . ?
C12 C11 1.382(6) . ?
C16 C15 1.393(6) . ?
C10 C11 1.391(6) . ?
C3 C4 1.382(7) . ?
C5 C4 1.372(7) . ?
